data_2235622
loop_
_publ_author_name
'He, Ping'
'Wan, Qin-Qin'
'Liao, Quan-Lei'

_publ_section_title
;
 Ethyl
 3-(4-chlorophenyl)-2-(dipentylamino)-4-oxo-5-phenyl-4,5-dihydro-3<i>H</i>-pyrrolo[3,2-<i>d</i>]pyrimidine-7-carboxylate
;
_journal_coeditor_code SU2435
_journal_issue 7
_journal_name_full 'Acta Crystallographica Section E'
_journal_page_first o1990
_journal_page_last o1991
_journal_paper_doi 10.1107/S1600536812024609
_journal_volume 68
_journal_year 2012
_chemical_formula_iupac 'C31 H37 Cl N4 O3'
_chemical_formula_moiety 'C31 H37 Cl N4 O3'
_chemical_formula_sum 'C31 H37 Cl N4 O3'
_chemical_formula_weight 549.10
_chemical_name_systematic
;
Ethyl 3-(4-chlorophenyl)-2-(dipentylamino)-4-oxo-5-phenyl-4,5-dihydro-
3<i>H</i>-pyrrolo[3,2-<i>d</i>]pyrimidine-7-carboxylate
;
_space_group_IT_number 2
_symmetry_cell_setting triclinic
_symmetry_space_group_name_Hall '-P 1'
_symmetry_space_group_name_H-M 'P -1'
_atom_sites_solution_hydrogens geom
_atom_sites_solution_primary direct
_atom_sites_solution_secondary difmap
_audit_creation_method SHELXL-97
_cell_angle_alpha 72.110(5)
_cell_angle_beta 82.697(6)
_cell_angle_gamma 70.184(5)
_cell_formula_units_Z 2
_cell_length_a 9.661(3)
_cell_length_b 12.422(4)
_cell_length_c 14.007(4)
_cell_measurement_reflns_used 3181
_cell_measurement_temperature 298(2)
_cell_measurement_theta_max 26.35
_cell_measurement_theta_min 2.40
_cell_volume 1504.5(8)
_computing_cell_refinement 'SAINT-Plus (Bruker, 2001)'
_computing_data_collection 'APEX2 (Bruker, 2001)'
_computing_data_reduction 'SAINT-Plus (Bruker, 2001)'
_computing_molecular_graphics 'PLATON (Spek, 2009)'
_computing_publication_material 'SHELXTL (Sheldrick, 2008)'
_computing_structure_refinement 'SHELXL97 (Sheldrick, 2008)'
_computing_structure_solution 'SHELXS97 (Sheldrick, 2008)'
_diffrn_ambient_temperature 298(2)
_diffrn_measured_fraction_theta_full 0.985
_diffrn_measured_fraction_theta_max 0.985
_diffrn_measurement_device_type 'Bruker APEXII CCD'
_diffrn_measurement_method '\f and \w scans'
_diffrn_radiation_monochromator graphite
_diffrn_radiation_source 'fine-focus sealed tube'
_diffrn_radiation_type MoK\a
_diffrn_radiation_wavelength 0.71073
_diffrn_reflns_av_R_equivalents 0.0327
_diffrn_reflns_av_sigmaI/netI 0.0458
_diffrn_reflns_limit_h_max 10
_diffrn_reflns_limit_h_min -11
_diffrn_reflns_limit_k_max 14
_diffrn_reflns_limit_k_min -14
_diffrn_reflns_limit_l_max 16
_diffrn_reflns_limit_l_min -16
_diffrn_reflns_number 9954
_diffrn_reflns_theta_full 25.02
_diffrn_reflns_theta_max 25.02
_diffrn_reflns_theta_min 1.53
_diffrn_standards_number 0
_exptl_absorpt_coefficient_mu 0.164
_exptl_absorpt_correction_T_max 0.9838
_exptl_absorpt_correction_T_min 0.9425
_exptl_absorpt_correction_type multi-scan
_exptl_absorpt_process_details '(SADABS; Sheldrick, 1997)'
_exptl_crystal_colour colourless
_exptl_crystal_density_diffrn 1.212
_exptl_crystal_density_method 'not measured'
_exptl_crystal_description block
_exptl_crystal_F_000 584
_exptl_crystal_size_max 0.30
_exptl_crystal_size_mid 0.10
_exptl_crystal_size_min 0.10
_refine_diff_density_max 0.345
_refine_diff_density_min -0.264
_refine_ls_extinction_coef 0.029(4)
_refine_ls_extinction_expression Fc^*^=kFc[1+0.001xFc^2^\l^3^/sin(2\q)]^-1/4^
_refine_ls_extinction_method 'SHELXL97 (Sheldrick, 2008)'
_refine_ls_goodness_of_fit_ref 1.087
_refine_ls_hydrogen_treatment constr
_refine_ls_matrix_type full
_refine_ls_number_parameters 386
_refine_ls_number_reflns 5241
_refine_ls_number_restraints 42
_refine_ls_restrained_S_all 1.110
_refine_ls_R_factor_all 0.0756
_refine_ls_R_factor_gt 0.0541
_refine_ls_shift/su_max 0.001
_refine_ls_shift/su_mean 0.000
_refine_ls_structure_factor_coef Fsqd
_refine_ls_weighting_details 'calc w=1/[\s^2^(Fo^2^)+(0.1048P)^2^+0.1603P] where P=(Fo^2^+2Fc^2^)/3'
_refine_ls_weighting_scheme calc
_refine_ls_wR_factor_gt 0.1653
_refine_ls_wR_factor_ref 0.1822
_reflns_number_gt 3801
_reflns_number_total 5241
_reflns_threshold_expression I>2sigma(I)
_cod_data_source_file su2435.cif
_cod_data_source_block I
_cod_original_cell_volume 1504.4(8)
_cod_database_code 2235622
_cod_database_fobs_code 2235622

loop_
_symmetry_equiv_pos_as_xyz
'x, y, z'
'-x, -y, -z'

loop_
_atom_site_type_symbol
_atom_site_label
_atom_site_fract_x
_atom_site_fract_y
_atom_site_fract_z
_atom_site_U_iso_or_equiv
_atom_site_adp_type
_atom_site_calc_flag
_atom_site_refinement_flags
_atom_site_occupancy
_atom_site_symmetry_multiplicity
_atom_site_disorder_assembly
_atom_site_disorder_group
C C1 0.5649(3) -0.2757(2) 0.17362(19) 0.0605(7) Uani d . 1 1 . .
C C2 0.5823(3) -0.2786(2) 0.27016(19) 0.0621(7) Uani d . 1 1 . .
H H2 0.6727 -0.3194 0.3008 0.075 Uiso calc R 1 1 . .
C C3 0.4628(3) -0.2197(2) 0.32125(18) 0.0535(6) Uani d . 1 1 . .
H H3 0.4721 -0.2216 0.3871 0.064 Uiso calc R 1 1 . .
C C4 0.3302(2) -0.15846(19) 0.27457(16) 0.0427(5) Uani d . 1 1 . .
C C5 0.3144(3) -0.1581(2) 0.17863(18) 0.0562(6) Uani d . 1 1 . .
H H5 0.2240 -0.1178 0.1479 0.067 Uiso calc R 1 1 . .
C C6 0.4326(3) -0.2176(3) 0.1273(2) 0.0647(7) Uani d . 1 1 . .
H H6 0.4223 -0.2181 0.0623 0.078 Uiso calc R 1 1 . .
C C7 0.1369(2) 0.02435(19) 0.29938(16) 0.0423(5) Uani d . 1 1 . .
C C8 -0.0692(2) 0.00511(18) 0.39051(15) 0.0381(5) Uani d . 1 1 . .
C C9 -0.0072(2) -0.11672(18) 0.42804(15) 0.0390(5) Uani d . 1 1 . .
C C10 0.1361(2) -0.17963(19) 0.39785(16) 0.0433(5) Uani d . 1 1 . .
C C11 0.3656(3) 0.0775(2) 0.25637(19) 0.0551(6) Uani d . 1 1 . .
H H11A 0.3991 0.0072 0.3128 0.066 Uiso calc R 1 1 . .
H H11B 0.3620 0.1463 0.2768 0.066 Uiso calc R 1 1 . .
C C12 0.4759(3) 0.0666(3) 0.1695(2) 0.0673(7) Uani d . 1 1 . .
H H12A 0.4629 0.0104 0.1390 0.081 Uiso calc R 1 1 . .
H H12B 0.4550 0.1435 0.1192 0.081 Uiso calc R 1 1 . .
C C13 0.6346(3) 0.0259(3) 0.1994(2) 0.0791(9) Uani d . 1 1 . .
H H13A 0.6489 -0.0405 0.2600 0.095 Uiso calc R 1 1 . .
H H13B 0.6529 0.0905 0.2154 0.095 Uiso calc R 1 1 . .
C C14 0.7479(3) -0.0127(4) 0.1196(3) 0.0934(11) Uani d . 1 1 . .
H H14A 0.7158 -0.0627 0.0920 0.112 Uiso calc R 1 1 . .
H H14B 0.7497 0.0578 0.0655 0.112 Uiso calc R 1 1 . .
C C15 0.8970(4) -0.0774(4) 0.1548(3) 0.1099(13) Uani d . 1 1 . .
H H15A 0.9267 -0.0326 0.1886 0.165 Uiso calc R 1 1 . .
H H15B 0.9627 -0.0886 0.0986 0.165 Uiso calc R 1 1 . .
H H15C 0.9000 -0.1537 0.2004 0.165 Uiso calc R 1 1 . .
C C16 0.1306(3) 0.2113(2) 0.1768(2) 0.0593(7) Uani d . 1 1 . .
H H16A 0.1981 0.2542 0.1420 0.071 Uiso calc R 1 1 . .
H H16B 0.0733 0.2519 0.2249 0.071 Uiso calc R 1 1 . .
C C17 0.0288(4) 0.2168(3) 0.1022(2) 0.0765(8) Uani d . 1 1 . .
H H17A -0.0349 0.1701 0.1364 0.092 Uiso calc R 1 1 . .
H H17B 0.0868 0.1799 0.0520 0.092 Uiso calc R 1 1 . .
C C18 -0.0650(4) 0.3403(3) 0.0502(3) 0.0929(11) Uani d . 1 1 . .
H H18A -0.0011 0.3863 0.0149 0.111 Uiso calc R 1 1 . .
H H18B -0.1211 0.3776 0.1006 0.111 Uiso calc R 1 1 . .
C C19 -0.1715(7) 0.3471(4) -0.0243(4) 0.157(2) Uani d D 1 1 . .
H H19A -0.1143 0.3089 -0.0740 0.189 Uiso calc R 1 1 . .
H H19B -0.2340 0.3000 0.0115 0.189 Uiso calc R 1 1 . .
C C20 -0.2658(8) 0.4638(5) -0.0773(5) 0.187(3) Uani d D 1 1 . .
H H20A -0.3324 0.4994 -0.0303 0.281 Uiso calc R 1 1 . .
H H20B -0.3209 0.4558 -0.1257 0.281 Uiso calc R 1 1 . .
H H20C -0.2067 0.5134 -0.1110 0.281 Uiso calc R 1 1 . .
C C21 -0.2389(2) -0.07124(19) 0.48391(16) 0.0441(5) Uani d . 1 1 . .
H H21 -0.3270 -0.0786 0.5160 0.053 Uiso calc R 1 1 . .
C C22 -0.0964(2) -0.28502(19) 0.53985(16) 0.0436(5) Uani d . 1 1 . .
C C23 -0.1896(3) -0.3390(2) 0.5213(2) 0.0607(7) Uani d . 1 1 . .
H H23 -0.2614 -0.2964 0.4732 0.073 Uiso calc R 1 1 . .
C C24 -0.1771(4) -0.4547(3) 0.5732(3) 0.0774(9) Uani d . 1 1 . .
H H24 -0.2385 -0.4917 0.5598 0.093 Uiso calc R 1 1 . .
C C25 -0.0728(4) -0.5153(3) 0.6453(3) 0.0847(11) Uani d . 1 1 . .
H H25 -0.0638 -0.5939 0.6813 0.102 Uiso calc R 1 1 . .
C C26 0.0186(4) -0.4612(3) 0.6650(2) 0.0757(8) Uani d . 1 1 . .
H H26 0.0882 -0.5031 0.7146 0.091 Uiso calc R 1 1 . .
C C27 0.0080(3) -0.3454(2) 0.61195(18) 0.0564(6) Uani d . 1 1 . .
H H27 0.0705 -0.3089 0.6247 0.068 Uiso calc R 1 1 . .
C C28 -0.3371(3) 0.1472(2) 0.41352(18) 0.0513(6) Uani d . 1 1 . .
O O2 -0.3074(8) 0.2389(6) 0.3374(4) 0.0579(16) Uani d PDU 0.54 1 A 1
C C29 -0.4238(12) 0.3582(9) 0.3102(8) 0.106(3) Uani d PDU 0.54 1 A 1
H H29A -0.5180 0.3480 0.3066 0.127 Uiso calc PR 0.54 1 A 1
H H29B -0.4004 0.4054 0.2448 0.127 Uiso calc PR 0.54 1 A 1
C C30 -0.4335(10) 0.4226(8) 0.3879(7) 0.128(3) Uani d PDU 0.54 1 A 1
H H30A -0.4741 0.3836 0.4497 0.193 Uiso calc PR 0.54 1 A 1
H H30B -0.4957 0.5038 0.3643 0.193 Uiso calc PR 0.54 1 A 1
H H30C -0.3369 0.4213 0.3991 0.193 Uiso calc PR 0.54 1 A 1
O O2' -0.2896(9) 0.2395(7) 0.3724(5) 0.0584(18) Uani d PDU 0.46 1 A 2
C C29' -0.4027(9) 0.3551(6) 0.3531(7) 0.070(2) Uani d PDU 0.46 1 A 2
H H29C -0.3579 0.4150 0.3506 0.084 Uiso calc PR 0.46 1 A 2
H H29D -0.4738 0.3540 0.4087 0.084 Uiso calc PR 0.46 1 A 2
C C30' -0.4826(14) 0.3907(12) 0.2571(9) 0.147(5) Uani d PDU 0.46 1 A 2
H H30D -0.4127 0.3869 0.2021 0.220 Uiso calc PR 0.46 1 A 2
H H30E -0.5492 0.4707 0.2461 0.220 Uiso calc PR 0.46 1 A 2
H H30F -0.5371 0.3373 0.2620 0.220 Uiso calc PR 0.46 1 A 2
C C31 -0.2180(2) 0.03478(19) 0.42781(16) 0.0411(5) Uani d . 1 1 A .
Cl Cl1 0.71506(9) -0.34780(9) 0.10790(6) 0.1034(4) Uani d . 1 1 . .
N N1 0.20328(18) -0.09956(15) 0.32853(13) 0.0417(4) Uani d . 1 1 . .
N N2 0.00551(19) 0.07781(15) 0.32903(13) 0.0431(4) Uani d . 1 1 . .
N N3 -0.11308(19) -0.16311(15) 0.48561(13) 0.0413(4) Uani d . 1 1 . .
N N4 0.2161(2) 0.09019(17) 0.23112(15) 0.0512(5) Uani d . 1 1 . .
O O1 0.19808(19) -0.28622(14) 0.41939(15) 0.0648(5) Uani d . 1 1 . .
O O3 -0.45802(18) 0.15757(16) 0.45300(16) 0.0703(5) Uani d . 1 1 A .

loop_
_atom_site_aniso_label
_atom_site_aniso_U_11
_atom_site_aniso_U_22
_atom_site_aniso_U_33
_atom_site_aniso_U_12
_atom_site_aniso_U_13
_atom_site_aniso_U_23
C1 0.0476(14) 0.0637(15) 0.0541(15) -0.0005(12) 0.0113(12) -0.0183(12)
C2 0.0411(13) 0.0717(17) 0.0558(15) 0.0019(12) -0.0012(11) -0.0154(13)
C3 0.0415(13) 0.0670(15) 0.0436(13) -0.0068(11) 0.0010(10) -0.0163(11)
C4 0.0345(11) 0.0458(12) 0.0445(12) -0.0110(9) 0.0078(9) -0.0135(9)
C5 0.0399(13) 0.0698(16) 0.0522(14) -0.0059(12) -0.0021(11) -0.0203(12)
C6 0.0595(16) 0.0802(18) 0.0487(14) -0.0088(14) 0.0040(12) -0.0276(13)
C7 0.0392(12) 0.0435(12) 0.0435(12) -0.0148(10) 0.0068(9) -0.0126(10)
C8 0.0326(11) 0.0432(11) 0.0381(11) -0.0124(9) 0.0029(9) -0.0120(9)
C9 0.0357(11) 0.0428(11) 0.0403(11) -0.0149(9) 0.0054(9) -0.0141(9)
C10 0.0375(12) 0.0421(12) 0.0500(13) -0.0132(10) 0.0081(10) -0.0158(10)
C11 0.0529(14) 0.0643(15) 0.0544(14) -0.0298(12) 0.0105(11) -0.0178(12)
C12 0.0478(15) 0.098(2) 0.0561(15) -0.0347(15) 0.0102(12) -0.0143(14)
C13 0.0550(17) 0.114(3) 0.0741(19) -0.0374(17) 0.0087(14) -0.0274(18)
C14 0.0560(19) 0.139(3) 0.086(2) -0.035(2) 0.0066(16) -0.032(2)
C15 0.067(2) 0.131(3) 0.130(3) -0.013(2) -0.009(2) -0.052(3)
C16 0.0582(15) 0.0456(13) 0.0661(16) -0.0190(11) 0.0189(13) -0.0103(12)
C17 0.093(2) 0.0589(16) 0.0670(18) -0.0211(16) 0.0017(16) -0.0077(14)
C18 0.084(2) 0.076(2) 0.089(2) -0.0084(18) 0.0040(19) -0.0038(18)
C19 0.205(6) 0.094(3) 0.153(4) -0.018(3) -0.092(5) -0.007(3)
C20 0.201(7) 0.140(5) 0.179(6) 0.001(5) -0.075(5) -0.021(4)
C21 0.0331(11) 0.0511(13) 0.0473(12) -0.0131(10) 0.0070(9) -0.0164(10)
C22 0.0409(12) 0.0422(12) 0.0459(12) -0.0146(10) 0.0126(10) -0.0137(10)
C23 0.0484(14) 0.0561(15) 0.0821(18) -0.0209(12) 0.0093(13) -0.0254(14)
C24 0.0684(19) 0.0572(17) 0.113(3) -0.0324(15) 0.0261(19) -0.0305(18)
C25 0.095(3) 0.0448(15) 0.098(2) -0.0232(17) 0.041(2) -0.0140(16)
C26 0.077(2) 0.0582(16) 0.0685(18) -0.0071(15) 0.0071(15) -0.0047(14)
C27 0.0552(15) 0.0511(14) 0.0564(15) -0.0133(12) 0.0000(12) -0.0108(12)
C28 0.0393(13) 0.0509(13) 0.0595(14) -0.0110(10) 0.0029(11) -0.0154(11)
O2 0.048(2) 0.045(2) 0.057(3) 0.0009(17) 0.004(2) 0.000(2)
C29 0.099(5) 0.114(5) 0.090(5) -0.017(4) 0.005(4) -0.032(4)
C30 0.113(5) 0.118(4) 0.155(5) -0.047(4) 0.000(4) -0.030(4)
O2' 0.050(3) 0.047(3) 0.067(4) -0.009(2) -0.001(3) -0.009(3)
C29' 0.070(4) 0.045(3) 0.083(4) -0.003(3) 0.004(3) -0.020(3)
C30' 0.136(6) 0.146(6) 0.138(6) -0.034(4) -0.012(4) -0.020(4)
C31 0.0333(11) 0.0461(12) 0.0425(12) -0.0104(9) 0.0030(9) -0.0145(10)
Cl1 0.0746(6) 0.1193(7) 0.0770(6) 0.0211(5) 0.0203(4) -0.0398(5)
N1 0.0322(9) 0.0423(10) 0.0477(10) -0.0110(8) 0.0104(8) -0.0143(8)
N2 0.0383(10) 0.0431(10) 0.0475(10) -0.0141(8) 0.0073(8) -0.0144(8)
N3 0.0349(10) 0.0448(10) 0.0446(10) -0.0155(8) 0.0069(8) -0.0130(8)
N4 0.0424(11) 0.0473(11) 0.0584(12) -0.0172(9) 0.0126(9) -0.0096(9)
O1 0.0516(10) 0.0408(9) 0.0872(13) -0.0099(8) 0.0225(9) -0.0123(8)
O3 0.0378(10) 0.0626(11) 0.0981(14) -0.0077(8) 0.0183(9) -0.0224(10)

loop_
_atom_type_symbol
_atom_type_description
_atom_type_scat_dispersion_real
_atom_type_scat_dispersion_imag
_atom_type_scat_source
C C 0.0033 0.0016 'International Tables Vol C Tables 4.2.6.8 and 6.1.1.4'
H H 0.0000 0.0000 'International Tables Vol C Tables 4.2.6.8 and 6.1.1.4'
N N 0.0061 0.0033 'International Tables Vol C Tables 4.2.6.8 and 6.1.1.4'
O O 0.0106 0.0060 'International Tables Vol C Tables 4.2.6.8 and 6.1.1.4'
Cl Cl 0.1484 0.1585 'International Tables Vol C Tables 4.2.6.8 and 6.1.1.4'

loop_
_geom_angle_atom_site_label_1
_geom_angle_atom_site_label_2
_geom_angle_atom_site_label_3
_geom_angle
C6 C1 C2 121.7(2)
C6 C1 Cl1 119.0(2)
C2 C1 Cl1 119.3(2)
C1 C2 C3 118.8(2)
C1 C2 H2 120.6
C3 C2 H2 120.6
C4 C3 C2 120.0(2)
C4 C3 H3 120.0
C2 C3 H3 120.0
C5 C4 C3 120.3(2)
C5 C4 N1 119.3(2)
C3 C4 N1 120.31(19)
C4 C5 C6 120.2(2)
C4 C5 H5 119.9
C6 C5 H5 119.9
C1 C6 C5 119.0(2)
C1 C6 H6 120.5
C5 C6 H6 120.5
N2 C7 N4 119.96(19)
N2 C7 N1 123.54(19)
N4 C7 N1 116.42(18)
N2 C8 C9 123.51(18)
N2 C8 C31 129.65(19)
C9 C8 C31 106.85(18)
C8 C9 N3 108.75(18)
C8 C9 C10 122.38(19)
N3 C9 C10 128.34(19)
O1 C10 C9 128.7(2)
O1 C10 N1 120.30(19)
C9 C10 N1 110.90(18)
N4 C11 C12 113.0(2)
N4 C11 H11A 109.0
C12 C11 H11A 109.0
N4 C11 H11B 109.0
C12 C11 H11B 109.0
H11A C11 H11B 107.8
C13 C12 C11 113.8(2)
C13 C12 H12A 108.8
C11 C12 H12A 108.8
C13 C12 H12B 108.8
C11 C12 H12B 108.8
H12A C12 H12B 107.7
C12 C13 C14 114.7(3)
C12 C13 H13A 108.6
C14 C13 H13A 108.6
C12 C13 H13B 108.6
C14 C13 H13B 108.6
H13A C13 H13B 107.6
C15 C14 C13 115.1(3)
C15 C14 H14A 108.5
C13 C14 H14A 108.5
C15 C14 H14B 108.5
C13 C14 H14B 108.5
H14A C14 H14B 107.5
C14 C15 H15A 109.5
C14 C15 H15B 109.5
H15A C15 H15B 109.5
C14 C15 H15C 109.5
H15A C15 H15C 109.5
H15B C15 H15C 109.5
N4 C16 C17 114.1(2)
N4 C16 H16A 108.7
C17 C16 H16A 108.7
N4 C16 H16B 108.7
C17 C16 H16B 108.7
H16A C16 H16B 107.6
C16 C17 C18 114.5(3)
C16 C17 H17A 108.6
C18 C17 H17A 108.6
C16 C17 H17B 108.6
C18 C17 H17B 108.6
H17A C17 H17B 107.6
C17 C18 C19 115.1(3)
C17 C18 H18A 108.5
C19 C18 H18A 108.5
C17 C18 H18B 108.5
C19 C18 H18B 108.5
H18A C18 H18B 107.5
C20 C19 C18 118.1(4)
C20 C19 H19A 107.8
C18 C19 H19A 107.8
C20 C19 H19B 107.8
C18 C19 H19B 107.8
H19A C19 H19B 107.1
C19 C20 H20A 109.5
C19 C20 H20B 109.5
H20A C20 H20B 109.5
C19 C20 H20C 109.5
H20A C20 H20C 109.5
H20B C20 H20C 109.5
N3 C21 C31 110.33(19)
N3 C21 H21 124.8
C31 C21 H21 124.8
C27 C22 C23 120.7(2)
C27 C22 N3 119.9(2)
C23 C22 N3 119.4(2)
C24 C23 C22 120.4(3)
C24 C23 H23 119.8
C22 C23 H23 119.8
C23 C24 C25 119.1(3)
C23 C24 H24 120.5
C25 C24 H24 120.5
C24 C25 C26 120.6(3)
C24 C25 H25 119.7
C26 C25 H25 119.7
C25 C26 C27 120.5(3)
C25 C26 H26 119.7
C27 C26 H26 119.7
C22 C27 C26 118.7(3)
C22 C27 H27 120.7
C26 C27 H27 120.7
O3 C28 O2' 122.2(4)
O3 C28 O2 122.0(3)
O2' C28 O2 23.0(4)
O3 C28 C31 124.2(2)
O2' C28 C31 111.8(4)
O2 C28 C31 113.0(3)
C28 O2 C29 118.9(7)
O2 C29 C30 110.0(8)
O2 C29 H29A 109.7
C30 C29 H29A 109.7
O2 C29 H29B 109.7
C30 C29 H29B 109.7
H29A C29 H29B 108.2
C28 O2' C29' 115.2(7)
O2' C29' C30' 114.0(8)
O2' C29' H29C 108.8
C30' C29' H29C 108.8
O2' C29' H29D 108.8
C30' C29' H29D 108.8
H29C C29' H29D 107.6
C29' C30' H30D 109.5
C29' C30' H30E 109.5
H30D C30' H30E 109.5
C29' C30' H30F 109.5
H30D C30' H30F 109.5
H30E C30' H30F 109.5
C21 C31 C8 106.30(18)
C21 C31 C28 121.2(2)
C8 C31 C28 132.4(2)
C7 N1 C10 123.25(17)
C7 N1 C4 121.88(17)
C10 N1 C4 113.57(16)
C7 N2 C8 116.07(18)
C21 N3 C9 107.75(17)
C21 N3 C22 124.40(17)
C9 N3 C22 127.83(17)
C7 N4 C16 115.76(19)
C7 N4 C11 118.94(19)
C16 N4 C11 114.48(19)

loop_
_geom_bond_atom_site_label_1
_geom_bond_atom_site_label_2
_geom_bond_distance
C1 C6 1.369(4)
C1 C2 1.372(4)
C1 Cl1 1.743(2)
C2 C3 1.386(3)
C2 H2 0.9300
C3 C4 1.376(3)
C3 H3 0.9300
C4 C5 1.370(3)
C4 N1 1.451(3)
C5 C6 1.382(3)
C5 H5 0.9300
C6 H6 0.9300
C7 N2 1.300(3)
C7 N4 1.388(3)
C7 N1 1.399(3)
C8 N2 1.373(3)
C8 C9 1.379(3)
C8 C31 1.429(3)
C9 N3 1.390(3)
C9 C10 1.423(3)
C10 O1 1.211(3)
C10 N1 1.428(3)
C11 N4 1.476(3)
C11 C12 1.519(3)
C11 H11A 0.9700
C11 H11B 0.9700
C12 C13 1.513(4)
C12 H12A 0.9700
C12 H12B 0.9700
C13 C14 1.531(4)
C13 H13A 0.9700
C13 H13B 0.9700
C14 C15 1.454(5)
C14 H14A 0.9700
C14 H14B 0.9700
C15 H15A 0.9600
C15 H15B 0.9600
C15 H15C 0.9600
C16 N4 1.463(3)
C16 C17 1.495(4)
C16 H16A 0.9700
C16 H16B 0.9700
C17 C18 1.499(4)
C17 H17A 0.9700
C17 H17B 0.9700
C18 C19 1.520(6)
C18 H18A 0.9700
C18 H18B 0.9700
C19 C20 1.448(6)
C19 H19A 0.9700
C19 H19B 0.9700
C20 H20A 0.9600
C20 H20B 0.9600
C20 H20C 0.9600
C21 N3 1.353(3)
C21 C31 1.377(3)
C21 H21 0.9300
C22 C27 1.372(3)
C22 C23 1.380(3)
C22 N3 1.434(3)
C23 C24 1.368(4)
C23 H23 0.9300
C24 C25 1.371(5)
C24 H24 0.9300
C25 C26 1.374(5)
C25 H25 0.9300
C26 C27 1.376(4)
C26 H26 0.9300
C27 H27 0.9300
C28 O3 1.210(3)
C28 O2' 1.319(9)
C28 O2 1.383(7)
C28 C31 1.453(3)
O2 C29 1.496(10)
C29 C30 1.514(8)
C29 H29A 0.9700
C29 H29B 0.9700
C30 H30A 0.9600
C30 H30B 0.9600
C30 H30C 0.9600
O2' C29' 1.450(9)
C29' C30' 1.505(9)
C29' H29C 0.9700
C29' H29D 0.9700
C30' H30D 0.9600
C30' H30E 0.9600
C30' H30F 0.9600

loop_
_geom_hbond_atom_site_label_D
_geom_hbond_atom_site_label_H
_geom_hbond_atom_site_label_A
_geom_hbond_site_symmetry_A
_geom_hbond_distance_DH
_geom_hbond_distance_HA
_geom_hbond_distance_DA
_geom_hbond_angle_DHA
C3 H3 O3 2_556 0.93 2.57 3.469(3) 162
C21 H21 O3 2_456 0.93 2.52 3.375(3) 153
C24 H24 O1 2_546 0.93 2.58 3.262(4) 131
C12 H12A Cg3 . 0.97 2.77 3.478(4) 131
C15 H15A Cg2 1_655 0.96 2.86 3.683(4) 144

loop_
_geom_torsion_atom_site_label_1
_geom_torsion_atom_site_label_2
_geom_torsion_atom_site_label_3
_geom_torsion_atom_site_label_4
_geom_torsion
C6 C1 C2 C3 -0.8(4)
Cl1 C1 C2 C3 179.2(2)
C1 C2 C3 C4 -0.8(4)
C2 C3 C4 C5 1.9(4)
C2 C3 C4 N1 178.1(2)
C3 C4 C5 C6 -1.2(4)
N1 C4 C5 C6 -177.5(2)
C2 C1 C6 C5 1.5(4)
Cl1 C1 C6 C5 -178.5(2)
C4 C5 C6 C1 -0.4(4)
N2 C8 C9 N3 -178.86(18)
C31 C8 C9 N3 1.0(2)
N2 C8 C9 C10 -6.6(3)
C31 C8 C9 C10 173.22(19)
C8 C9 C10 O1 -174.2(2)
N3 C9 C10 O1 -3.5(4)
C8 C9 C10 N1 1.8(3)
N3 C9 C10 N1 172.48(19)
N4 C11 C12 C13 -166.9(2)
C11 C12 C13 C14 166.9(3)
C12 C13 C14 C15 -166.3(3)
N4 C16 C17 C18 176.9(2)
C16 C17 C18 C19 -178.8(4)
C17 C18 C19 C20 179.9(5)
C27 C22 C23 C24 -1.4(4)
N3 C22 C23 C24 -179.0(2)
C22 C23 C24 C25 1.3(4)
C23 C24 C25 C26 -0.3(5)
C24 C25 C26 C27 -0.7(5)
C23 C22 C27 C26 0.4(4)
N3 C22 C27 C26 178.0(2)
C25 C26 C27 C22 0.7(4)
O3 C28 O2 C29 6.3(8)
O2' C28 O2 C29 -91.7(15)
C31 C28 O2 C29 176.5(6)
C28 O2 C29 C30 76.2(10)
O3 C28 O2' C29' -16.2(8)
O2 C28 O2' C29' 80.6(15)
C31 C28 O2' C29' 178.3(5)
C28 O2' C29' C30' -82.2(10)
N3 C21 C31 C8 1.4(2)
N3 C21 C31 C28 179.49(19)
N2 C8 C31 C21 178.4(2)
C9 C8 C31 C21 -1.4(2)
N2 C8 C31 C28 0.6(4)
C9 C8 C31 C28 -179.2(2)
O3 C28 C31 C21 4.3(4)
O2' C28 C31 C21 169.4(3)
O2 C28 C31 C21 -165.7(3)
O3 C28 C31 C8 -178.3(2)
O2' C28 C31 C8 -13.1(5)
O2 C28 C31 C8 11.8(4)
N2 C7 N1 C10 -3.2(3)
N4 C7 N1 C10 -179.81(19)
N2 C7 N1 C4 162.9(2)
N4 C7 N1 C4 -13.7(3)
O1 C10 N1 C7 179.2(2)
C9 C10 N1 C7 2.8(3)
O1 C10 N1 C4 12.0(3)
C9 C10 N1 C4 -164.37(17)
C5 C4 N1 C7 -67.3(3)
C3 C4 N1 C7 116.4(2)
C5 C4 N1 C10 100.1(2)
C3 C4 N1 C10 -76.2(3)
N4 C7 N2 C8 175.16(18)
N1 C7 N2 C8 -1.4(3)
C9 C8 N2 C7 6.2(3)
C31 C8 N2 C7 -173.6(2)
C31 C21 N3 C9 -0.9(2)
C31 C21 N3 C22 178.10(19)
C8 C9 N3 C21 -0.1(2)
C10 C9 N3 C21 -171.8(2)
C8 C9 N3 C22 -179.00(19)
C10 C9 N3 C22 9.3(3)
C27 C22 N3 C21 -121.0(2)
C23 C22 N3 C21 56.6(3)
C27 C22 N3 C9 57.7(3)
C23 C22 N3 C9 -124.6(2)
N2 C7 N4 C16 -16.0(3)
N1 C7 N4 C16 160.8(2)
N2 C7 N4 C11 126.5(2)
N1 C7 N4 C11 -56.8(3)
C17 C16 N4 C7 -69.9(3)
C17 C16 N4 C11 146.0(2)
C12 C11 N4 C7 135.7(2)
C12 C11 N4 C16 -81.4(3)
